data_7107828
loop_
_publ_author_name
'Feng Luo'
'Ming-Sheng Wang'
'Pei-Xin Li'
'Guo-Cong Guo'
'Ming-Biao Luo'
'Gong-Ming Sun'
'Yu-Mei Song'

_publ_section_title
;
 Functionalizing the pore wall of chiral porous metal-organic frameworks
 by distinct -H, -OH, -NH2, -NO2, -COOH shutters showing selective
 adsorption of CO2, tunable photoluminescence, and direct white-light
 emission
;
_journal_name_full Chem.Commun.
_journal_page_first 5989
_journal_paper_doi 10.1039/c2cc32103c
_journal_volume 48
_journal_year 2012
_chemical_formula_sum 'C32 H22 N4 O6 Zn'
_chemical_formula_weight 623.91
_chemical_name_systematic
;
?
;
_space_group_IT_number 180
_symmetry_cell_setting hexagonal
_symmetry_space_group_name_Hall 'P 62 2 (0 0 4)'
_symmetry_space_group_name_H-M 'P 62 2 2'
_atom_sites_solution_hydrogens geom
_atom_sites_solution_primary direct
_atom_sites_solution_secondary difmap
_audit_creation_method SHELXL-97
_cell_angle_alpha 90.00
_cell_angle_beta 90.00
_cell_angle_gamma 120.00
_cell_formula_units_Z 6
_cell_length_a 16.5276(3)
_cell_length_b 16.5276(3)
_cell_length_c 25.3959(10)
_cell_measurement_reflns_used 2050
_cell_measurement_temperature 296(2)
_cell_measurement_theta_max 14.59
_cell_measurement_theta_min 2.46
_cell_volume 6007.8(3)
_computing_structure_refinement 'SHELXL-97 (Sheldrick, 1997)'
_computing_structure_solution 'SHELXS-97 (Sheldrick, 1990)'
_diffrn_ambient_temperature 296(2)
_diffrn_measured_fraction_theta_full 0.992
_diffrn_measured_fraction_theta_max 0.992
_diffrn_radiation_monochromator graphite
_diffrn_radiation_source 'fine-focus sealed tube'
_diffrn_radiation_type MoK\a
_diffrn_radiation_wavelength 0.71073
_diffrn_reflns_av_R_equivalents 0.1436
_diffrn_reflns_av_sigmaI/netI 0.1226
_diffrn_reflns_limit_h_max 20
_diffrn_reflns_limit_h_min -9
_diffrn_reflns_limit_k_max 17
_diffrn_reflns_limit_k_min -19
_diffrn_reflns_limit_l_max 30
_diffrn_reflns_limit_l_min -30
_diffrn_reflns_number 30694
_diffrn_reflns_theta_full 25.49
_diffrn_reflns_theta_max 25.49
_diffrn_reflns_theta_min 1.63
_exptl_absorpt_coefficient_mu 0.651
_exptl_absorpt_correction_T_max 0.8648
_exptl_absorpt_correction_T_min 0.8542
_exptl_absorpt_correction_type multi-scan
_exptl_crystal_colour Colorless
_exptl_crystal_density_diffrn 1.035
_exptl_crystal_density_method 'not measured'
_exptl_crystal_description Block
_exptl_crystal_F_000 1920
_exptl_crystal_size_max 0.25
_exptl_crystal_size_mid 0.25
_exptl_crystal_size_min 0.23
_refine_diff_density_max 0.311
_refine_diff_density_min -0.256
_refine_diff_density_rms 0.068
_refine_ls_abs_structure_details 'Flack H D (1983), Acta Cryst. A39, 876-881'
_refine_ls_abs_structure_Flack 0.01(4)
_refine_ls_extinction_coef 0.0048(5)
_refine_ls_extinction_expression Fc^*^=kFc[1+0.001xFc^2^\l^3^/sin(2\q)]^-1/4^
_refine_ls_extinction_method SHELXL
_refine_ls_goodness_of_fit_ref 1.000
_refine_ls_hydrogen_treatment constr
_refine_ls_matrix_type full
_refine_ls_number_parameters 197
_refine_ls_number_reflns 3721
_refine_ls_number_restraints 0
_refine_ls_restrained_S_all 1.000
_refine_ls_R_factor_all 0.1659
_refine_ls_R_factor_gt 0.0718
_refine_ls_shift/su_max 0.001
_refine_ls_shift/su_mean 0.000
_refine_ls_structure_factor_coef Fsqd
_refine_ls_weighting_details 'calc w=1/[\s^2^(Fo^2^)+(0.1050P)^2^+0.0000P] where P=(Fo^2^+2Fc^2^)/3'
_refine_ls_weighting_scheme calc
_refine_ls_wR_factor_gt 0.1626
_refine_ls_wR_factor_ref 0.2057
_reflns_number_gt 1812
_reflns_number_total 3721
_reflns_threshold_expression >2sigma(I)
_cod_data_source_file c2cc32103c.txt
_cod_data_source_block 1a
_cod_original_sg_symbol_H-M P6(2)22
_cod_database_code 7107828

loop_
_symmetry_equiv_pos_as_xyz
'x, y, z'
'x-y, x, z+1/3'
'-y, x-y, z+2/3'
'-x, -y, z'
'-x+y, -x, z+1/3'
'y, -x+y, z+2/3'
'-y, -x, -z+2/3'
'x-y, -y, -z'
'x, x-y, -z+1/3'
'y, x, -z+2/3'
'-x+y, y, -z'
'-x, -x+y, -z+1/3'

loop_
_atom_site_label
_atom_site_type_symbol
_atom_site_fract_x
_atom_site_fract_y
_atom_site_fract_z
_atom_site_U_iso_or_equiv
_atom_site_adp_type
_atom_site_occupancy
_atom_site_symmetry_multiplicity
_atom_site_calc_flag
_atom_site_refinement_flags
C11 C 0.5841(2) 0.3240(2) 0.07075(15) 0.0667(12) Uani 1 1 d .
C12 C 0.5329(2) 0.2822(3) 0.12067(15) 0.0744(14) Uani 1 1 d .
C13 C 0.5790(3) 0.28950(17) 0.1667 0.0626(14) Uani 1 2 d S
H13 H 0.6440 0.3220 0.1667 0.075 Uiso 1 2 calc SR
C14 C 0.4345(3) 0.2313(4) 0.11920(18) 0.129(2) Uani 1 1 d .
H14 H 0.4024 0.2232 0.0878 0.155 Uiso 1 1 calc R
C15 C 0.3859(5) 0.1929(2) 0.1667 0.161(4) Uani 1 2 d S
H15 H 0.3209 0.1605 0.1667 0.193 Uiso 1 2 calc SR
C27 C 1.2656(2) 0.8157(3) 0.10566(14) 0.0743(16) Uani 1 1 d .
C26 C 1.1653(3) 0.7437(3) 0.10430(15) 0.101(2) Uani 1 1 d .
C28 C 1.3251(3) 0.8313(4) 0.0693(2) 0.128(2) Uani 1 1 d .
H28 H 1.3066 0.7925 0.0399 0.153 Uiso 1 1 calc R
C29 C 1.4188(4) 0.9062(4) 0.0724(2) 0.153(3) Uani 1 1 d .
H29 H 1.4582 0.9140 0.0444 0.184 Uiso 1 1 calc R
C21 C 0.9156(3) 0.5540(3) -0.01640(15) 0.0861(17) Uani 1 1 d .
H21 H 0.8995 0.5419 -0.0518 0.103 Uiso 1 1 calc R
C22 C 1.0115(2) 0.6162(2) -0.00365(15) 0.0765(14) Uani 1 1 d .
H22 H 1.0562 0.6413 -0.0302 0.092 Uiso 1 1 calc R
C24 C 0.9646(3) 0.5947(3) 0.08326(16) 0.105(2) Uani 1 1 d .
H24 H 0.9776 0.6087 0.1188 0.126 Uiso 1 1 calc R
C23 C 1.0363(2) 0.6379(3) 0.04673(14) 0.0643(13) Uani 1 1 d .
C31 C 1.3954(3) 0.9390(5) 0.1517(2) 0.174(3) Uani 1 1 d .
H31 H 1.4167 0.9723 0.1830 0.209 Uiso 1 1 calc R
C32 C 1.3024(4) 0.8637(5) 0.1486(2) 0.202(4) Uani 1 1 d .
H32 H 1.2657 0.8475 0.1788 0.243 Uiso 1 1 calc R
C30 C 1.4530(2) 0.9633(2) 0.11069(15) 0.0680(13) Uani 1 1 d .
C25 C 0.8745(3) 0.5312(3) 0.06784(15) 0.0886(19) Uani 1 1 d .
H25 H 0.8298 0.5000 0.0938 0.106 Uiso 1 1 calc R
N21 N 0.84917(17) 0.51308(19) 0.01855(10) 0.0578(10) Uani 1 1 d .
N22 N 1.12806(19) 0.7012(2) 0.05880(11) 0.0712(11) Uani 1 1 d .
H22A H 1.1669 0.7153 0.0332 0.085 Uiso 1 1 calc R
O11 O 0.66972(16) 0.37843(17) 0.07166(9) 0.0736(9) Uani 1 1 d .
O12 O 0.53870(18) 0.30402(18) 0.02857(11) 0.0944(11) Uani 1 1 d .
O21 O 1.1174(3) 0.7259(4) 0.14347(13) 0.211(3) Uani 1 1 d .
Zn1 Zn 0.71295(2) 0.42591(4) 0.0000 0.05791(16) Uani 1 2 d S

loop_
_atom_site_aniso_label
_atom_site_aniso_U_11
_atom_site_aniso_U_22
_atom_site_aniso_U_33
_atom_site_aniso_U_23
_atom_site_aniso_U_13
_atom_site_aniso_U_12
C11 0.0709(17) 0.0651(16) 0.076(2) 0.0097(16) -0.0208(18) 0.0431(14)
C12 0.0479(17) 0.076(2) 0.089(3) 0.027(2) -0.0096(18) 0.0234(16)
C13 0.040(3) 0.058(2) 0.084(3) 0.017(3) 0.000 0.0200(14)
C14 0.056(2) 0.163(4) 0.129(3) 0.075(3) -0.018(2) 0.024(3)
C15 0.059(4) 0.210(7) 0.164(6) 0.078(7) 0.000 0.029(2)
C27 0.054(2) 0.079(2) 0.056(2) -0.008(2) 0.0089(19) 0.0080(19)
C26 0.053(2) 0.119(4) 0.066(3) -0.017(2) 0.014(2) -0.005(2)
C28 0.085(3) 0.096(3) 0.128(4) -0.041(3) 0.016(3) -0.011(3)
C29 0.080(3) 0.150(5) 0.148(4) -0.057(4) 0.017(3) -0.004(4)
C21 0.073(2) 0.094(3) 0.058(2) -0.011(2) -0.006(2) 0.016(2)
C22 0.0550(19) 0.080(2) 0.071(2) -0.001(2) 0.018(2) 0.0155(17)
C24 0.071(3) 0.122(4) 0.062(2) -0.018(2) 0.008(2) 0.003(3)
C23 0.0508(19) 0.070(2) 0.058(2) -0.0014(18) 0.0088(17) 0.0194(17)
C31 0.080(4) 0.182(6) 0.140(4) -0.063(4) 0.014(3) -0.026(4)
C32 0.086(4) 0.223(7) 0.107(4) -0.053(4) 0.018(3) -0.065(5)
C30 0.0518(19) 0.0489(19) 0.089(2) -0.0096(19) 0.0006(19) 0.0144(14)
C25 0.050(2) 0.099(3) 0.069(3) 0.001(2) 0.003(2) 0.002(2)
N21 0.0517(15) 0.0566(15) 0.0572(18) -0.0013(14) 0.0055(13) 0.0212(12)
N22 0.0533(15) 0.0717(18) 0.0680(19) -0.0002(17) 0.0185(16) 0.0158(14)
O11 0.0569(13) 0.0856(14) 0.0694(15) 0.0124(12) -0.0025(12) 0.0289(11)
O12 0.1076(17) 0.0910(16) 0.0880(19) 0.0029(14) -0.0312(15) 0.0523(13)
O21 0.073(2) 0.274(5) 0.089(2) -0.057(3) 0.0224(19) -0.060(3)
Zn1 0.0529(2) 0.0610(4) 0.0625(3) 0.000 -0.0058(3) 0.03049(19)

loop_
_atom_type_symbol
_atom_type_description
_atom_type_scat_dispersion_real
_atom_type_scat_dispersion_imag
_atom_type_scat_source
C C 0.0033 0.0016 'International Tables Vol C Tables 4.2.6.8 and 6.1.1.4'
H H 0.0000 0.0000 'International Tables Vol C Tables 4.2.6.8 and 6.1.1.4'
O O 0.0106 0.0060 'International Tables Vol C Tables 4.2.6.8 and 6.1.1.4'
N N 0.0061 0.0033 'International Tables Vol C Tables 4.2.6.8 and 6.1.1.4'
Zn Zn 0.2839 1.4301 'International Tables Vol C Tables 4.2.6.8 and 6.1.1.4'

loop_
_geom_angle_atom_site_label_1
_geom_angle_atom_site_label_2
_geom_angle_atom_site_label_3
_geom_angle
_geom_angle_site_symmetry_1
_geom_angle_site_symmetry_3
O11 C11 O12 121.5(3) . .
O11 C11 C12 119.9(3) . .
O12 C11 C12 118.6(3) . .
C13 C12 C14 120.1(4) . .
C13 C12 C11 121.7(3) . .
C14 C12 C11 118.2(3) . .
C12 C13 C12 122.3(5) 9 .
C12 C13 H13 118.9 9 .
C12 C13 H13 118.9 . .
C12 C14 C15 118.2(4) . .
C12 C14 H14 120.9 . .
C15 C14 H14 120.9 . .
C14 C15 C14 120.9(6) 9 .
C14 C15 H15 119.5 9 .
C14 C15 H15 119.5 . .
C28 C27 C32 113.7(4) . .
C28 C27 C26 125.8(4) . .
C32 C27 C26 120.1(4) . .
O21 C26 N22 120.7(4) . .
O21 C26 C27 120.6(4) . .
N22 C26 C27 118.7(3) . .
C27 C28 C29 121.9(5) . .
C27 C28 H28 119.0 . .
C29 C28 H28 119.0 . .
C30 C29 C28 125.1(5) . .
C30 C29 H29 117.5 . .
C28 C29 H29 117.5 . .
N21 C21 C22 124.1(3) . .
N21 C21 H21 117.9 . .
C22 C21 H21 117.9 . .
C23 C22 C21 119.4(3) . .
C23 C22 H22 120.3 . .
C21 C22 H22 120.3 . .
C25 C24 C23 121.3(4) . .
C25 C24 H24 119.4 . .
C23 C24 H24 119.3 . .
C22 C23 N22 119.3(3) . .
C22 C23 C24 115.7(3) . .
N22 C23 C24 125.0(3) . .
C30 C31 C32 121.4(5) . .
C30 C31 H31 119.3 . .
C32 C31 H31 119.3 . .
C27 C32 C31 123.4(5) . .
C27 C32 H32 118.3 . .
C31 C32 H32 118.3 . .
C29 C30 C31 112.8(4) . .
C29 C30 C30 121.7(4) . 4_875
C31 C30 C30 124.9(3) . 4_875
N21 C25 C24 123.1(3) . .
N21 C25 H25 118.5 . .
C24 C25 H25 118.5 . .
C25 N21 C21 116.2(3) . .
C25 N21 Zn1 120.0(2) . .
C21 N21 Zn1 123.8(2) . .
C26 N22 C23 129.5(3) . .
C26 N22 H22A 115.3 . .
C23 N22 H22A 115.3 . .
C11 O11 Zn1 109.1(2) . .
O11 Zn1 O11 139.63(15) . 11_655
O11 Zn1 N21 96.95(10) . .
O11 Zn1 N21 107.64(12) 11_655 .
O11 Zn1 N21 107.64(12) . 11_655
O11 Zn1 N21 96.95(9) 11_655 11_655
N21 Zn1 N21 104.16(18) . 11_655

loop_
_geom_bond_atom_site_label_1
_geom_bond_atom_site_label_2
_geom_bond_distance
_geom_bond_site_symmetry_2
C11 O11 1.241(4) .
C11 O12 1.254(4) .
C11 C12 1.488(5) .
C12 C13 1.366(4) .
C12 C14 1.410(5) .
C13 C12 1.366(4) 9
C13 H13 0.9300 .
C14 C15 1.411(5) .
C14 H14 0.9300 .
C15 C14 1.411(5) 9
C15 H15 0.9300 .
C27 C28 1.278(6) .
C27 C32 1.307(6) .
C27 C26 1.480(5) .
C26 O21 1.212(5) .
C26 N22 1.332(5) .
C28 C29 1.421(6) .
C28 H28 0.9300 .
C29 C30 1.273(6) .
C29 H29 0.9300 .
C21 N21 1.307(4) .
C21 C22 1.430(5) .
C21 H21 0.9300 .
C22 C23 1.337(5) .
C22 H22 0.9300 .
C24 C25 1.382(5) .
C24 C23 1.388(5) .
C24 H24 0.9300 .
C23 N22 1.379(4) .
C31 C30 1.330(6) .
C31 C32 1.416(7) .
C31 H31 0.9300 .
C32 H32 0.9300 .
C30 C30 1.414(6) 4_875
C25 N21 1.306(4) .
C25 H25 0.9300 .
N21 Zn1 2.030(2) .
N22 H22A 0.8600 .
O11 Zn1 1.969(2) .
Zn1 O11 1.969(2) 11_655
Zn1 N21 2.030(2) 11_655

loop_
_geom_torsion_atom_site_label_1
_geom_torsion_atom_site_label_2
_geom_torsion_atom_site_label_3
_geom_torsion_atom_site_label_4
_geom_torsion
_geom_torsion_site_symmetry_4
O11 C11 C12 C13 -11.0(6) .
O12 C11 C12 C13 170.1(3) .
O11 C11 C12 C14 171.3(5) .
O12 C11 C12 C14 -7.6(6) .
C14 C12 C13 C12 -1.7(4) 9
C11 C12 C13 C12 -179.3(5) 9
C13 C12 C14 C15 3.2(7) .
C11 C12 C14 C15 -179.0(4) .
C12 C14 C15 C14 -1.6(4) 9
C28 C27 C26 O21 169.9(7) .
C32 C27 C26 O21 -3.1(10) .
C28 C27 C26 N22 -12.3(9) .
C32 C27 C26 N22 174.7(6) .
C32 C27 C28 C29 -11.0(10) .
C26 C27 C28 C29 175.7(6) .
C27 C28 C29 C30 0.9(11) .
N21 C21 C22 C23 -2.6(7) .
C21 C22 C23 N22 -177.1(4) .
C21 C22 C23 C24 1.7(7) .
C25 C24 C23 C22 1.9(8) .
C25 C24 C23 N22 -179.4(5) .
C28 C27 C32 C31 11.9(11) .
C26 C27 C32 C31 -174.3(7) .
C30 C31 C32 C27 -2.9(13) .
C28 C29 C30 C31 8.4(10) .
C28 C29 C30 C30 -179.5(6) 4_875
C32 C31 C30 C29 -7.3(11) .
C32 C31 C30 C30 -179.1(7) 4_875
C23 C24 C25 N21 -5.3(9) .
C24 C25 N21 C21 4.3(8) .
C24 C25 N21 Zn1 -175.5(4) .
C22 C21 N21 C25 -0.4(7) .
C22 C21 N21 Zn1 179.3(3) .
O21 C26 N22 C23 3.2(9) .
C27 C26 N22 C23 -174.6(4) .
C22 C23 N22 C26 168.4(5) .
C24 C23 N22 C26 -10.3(8) .
O12 C11 O11 Zn1 2.3(5) .
C12 C11 O11 Zn1 -176.6(3) .
C11 O11 Zn1 O11 -54.5(3) 11_655
C11 O11 Zn1 N21 177.6(3) .
C11 O11 Zn1 N21 70.3(3) 11_655
C25 N21 Zn1 O11 -11.1(4) .
C21 N21 Zn1 O11 169.1(4) .
C25 N21 Zn1 O11 -158.7(3) 11_655
C21 N21 Zn1 O11 21.5(4) 11_655
C25 N21 Zn1 N21 99.1(4) 11_655
C21 N21 Zn1 N21 -80.7(4) 11_655
